data_7016326
loop_
_publ_author_name
'Dost\'al, Libor'
'Jambor, Roman'
'R\%u\<zi\<cka, Ale\<s'
'Jir\'asko, Robert'
'Hole\<cek, Jaroslav'
'De Proft, Frank'

_publ_section_title
;
 OCO and NCO chelated derivatives of heavier group 15 elements. Study
 on possibility of cyclization reaction via intramolecular ether bond
 cleavage.
;
_journal_issue 35
_journal_name_full 'Dalton transactions (Cambridge, England : 2003)'
_journal_page_first 8922
_journal_page_last 8934
_journal_paper_doi 10.1039/c1dt10234f
_journal_volume 40
_journal_year 2011
_chemical_formula_moiety 'C15 H22 Bi Cl F3 N O4 S'
_chemical_formula_sum 'C15 H22 Bi Cl F3 N O4 S'
_chemical_formula_weight 613.83
_chemical_name_systematic
;
?
;
_space_group_IT_number 2
_symmetry_cell_setting triclinic
_symmetry_space_group_name_Hall '-P 1'
_symmetry_space_group_name_H-M 'P -1'
_atom_sites_solution_hydrogens geom
_atom_sites_solution_primary direct
_atom_sites_solution_secondary difmap
_audit_creation_method SHELXL-97
_cell_angle_alpha 74.564(5)
_cell_angle_beta 85.146(5)
_cell_angle_gamma 74.351(5)
_cell_formula_units_Z 2
_cell_length_a 7.7441(5)
_cell_length_b 11.0320(8)
_cell_length_c 12.5790(8)
_cell_measurement_reflns_used 18731
_cell_measurement_temperature 150(1)
_cell_measurement_theta_max 27.5
_cell_measurement_theta_min 1
_cell_volume 997.40(12)
_computing_cell_refinement 'COLLECT and DENZO'
_computing_data_collection 'COLLECT (Hooft, 1998) and DENZO (Otwinowski & Minor, 1997)'
_computing_data_reduction 'COLLECT and DENZO'
_computing_molecular_graphics 'PLATON (Spek, 2003)'
_computing_publication_material 'SHELXL-97 (Sheldrick, 1997)'
_computing_structure_refinement 'SHELXL-97 (Sheldrick, 1997)'
_computing_structure_solution 'SIR92 (Altomare et al., 1994)'
_diffrn_ambient_temperature 150(1)
_diffrn_detector_area_resol_mean 9.091
_diffrn_measured_fraction_theta_full 0.981
_diffrn_measured_fraction_theta_max 0.981
_diffrn_measurement_device_type 'Bruker Nonius KappaCCD area detector'
_diffrn_measurement_method '\f and \w scans to fill the Ewald sphere'
_diffrn_radiation_monochromator graphite
_diffrn_radiation_source 'fine-focus sealed tube'
_diffrn_radiation_type MoK\a
_diffrn_radiation_wavelength 0.71073
_diffrn_reflns_av_R_equivalents 0.1537
_diffrn_reflns_av_sigmaI/netI 0.0871
_diffrn_reflns_limit_h_max 9
_diffrn_reflns_limit_h_min -10
_diffrn_reflns_limit_k_max 14
_diffrn_reflns_limit_k_min -14
_diffrn_reflns_limit_l_max 16
_diffrn_reflns_limit_l_min -16
_diffrn_reflns_number 18498
_diffrn_reflns_theta_full 27.49
_diffrn_reflns_theta_max 27.49
_diffrn_reflns_theta_min 1.98
_diffrn_standards_number 0
_exptl_absorpt_coefficient_mu 9.124
_exptl_absorpt_correction_T_max 0.356
_exptl_absorpt_correction_T_min 0.138
_exptl_absorpt_correction_type integration
_exptl_absorpt_process_details
;
Gaussian integration (Coppens, 1970)
;
_exptl_crystal_colour colourless
_exptl_crystal_density_diffrn 2.044
_exptl_crystal_density_method 'not measured'
_exptl_crystal_description needle
_exptl_crystal_F_000 588
_exptl_crystal_size_max 0.45
_exptl_crystal_size_mid 0.23
_exptl_crystal_size_min 0.17
_refine_diff_density_max 7.820
_refine_diff_density_min -7.918
_refine_diff_density_rms 0.470
_refine_ls_extinction_method none
_refine_ls_goodness_of_fit_ref 1.061
_refine_ls_hydrogen_treatment constr
_refine_ls_matrix_type full
_refine_ls_number_parameters 229
_refine_ls_number_reflns 4494
_refine_ls_number_restraints 6
_refine_ls_restrained_S_all 1.060
_refine_ls_R_factor_all 0.0832
_refine_ls_R_factor_gt 0.0785
_refine_ls_shift/su_max 0.000
_refine_ls_shift/su_mean 0.000
_refine_ls_structure_factor_coef Fsqd
_refine_ls_weighting_details 'calc w=1/[\s^2^(Fo^2^)+(0.1292P)^2^+13.6908P] where P=(Fo^2^+2Fc^2^)/3'
_refine_ls_weighting_scheme calc
_refine_ls_wR_factor_gt 0.1921
_refine_ls_wR_factor_ref 0.1994
_reflns_number_gt 4155
_reflns_number_total 4494
_reflns_threshold_expression >2sigma(I)
_cod_data_source_file c1dt10234f.txt
_cod_data_source_block 11
_cod_original_cell_volume 997.39(12)
_cod_database_code 7016326

loop_
_symmetry_equiv_pos_as_xyz
'x, y, z'
'-x, -y, -z'

loop_
_atom_site_label
_atom_site_type_symbol
_atom_site_fract_x
_atom_site_fract_y
_atom_site_fract_z
_atom_site_U_iso_or_equiv
_atom_site_adp_type
_atom_site_occupancy
_atom_site_symmetry_multiplicity
_atom_site_calc_flag
_atom_site_refinement_flags
Bi1 Bi 0.46192(5) 0.15626(3) 0.25765(3) 0.01853(18) Uani 1 1 d .
S1 S 0.6214(4) 0.1325(3) 0.5365(2) 0.0229(6) Uani 1 1 d .
Cl1 Cl 0.3215(5) 0.1462(3) 0.0857(3) 0.0334(7) Uani 1 1 d .
O1 O 0.2677(10) 0.3859(8) 0.2513(6) 0.0212(15) Uani 1 1 d .
O2 O 0.6140(14) 0.2021(9) 0.4202(7) 0.031(2) Uani 1 1 d .
F1 F 0.7963(15) 0.2882(12) 0.5759(9) 0.060(3) Uani 1 1 d .
C10 C 0.3828(16) 0.4729(12) 0.2391(10) 0.026(2) Uani 1 1 d .
H10A H 0.4266 0.4674 0.3107 0.031 Uiso 1 1 d R
H10B H 0.3166 0.5621 0.2079 0.031 Uiso 1 1 d R
C11 C 0.1042(15) 0.4082(11) 0.3218(9) 0.022(2) Uani 1 1 d .
F2 F 0.5098(16) 0.3589(9) 0.5822(10) 0.061(3) Uani 1 1 d .
F3 F 0.6472(15) 0.2101(10) 0.7125(7) 0.047(2) Uani 1 1 d .
O3 O 0.4530(12) 0.1071(8) 0.5808(7) 0.0297(18) Uani 1 1 d .
O4 O 0.7788(12) 0.0281(9) 0.5688(8) 0.0318(19) Uani 1 1 d .
C1 C 0.5975(15) 0.3036(10) 0.1613(8) 0.0192(14) Uani 1 1 d U
C5 C 0.6247(17) 0.5237(11) 0.1003(10) 0.025(2) Uani 1 1 d .
H5 H 0.5882 0.6101 0.1036 0.030 Uiso 1 1 d R
N1 N 0.7465(14) 0.0355(10) 0.1961(8) 0.0245(19) Uani 1 1 d .
C6 C 0.5374(15) 0.4318(10) 0.1650(8) 0.0192(14) Uani 1 1 d .
C8 C 0.742(2) -0.0929(14) 0.1799(11) 0.033(3) Uani 1 1 d .
H8A H 0.8516 -0.1290 0.1447 0.040 Uiso 1 1 d R
H8B H 0.6424 -0.0810 0.1343 0.040 Uiso 1 1 d R
H8C H 0.7291 -0.1512 0.2501 0.040 Uiso 1 1 d R
C14 C 0.0121(18) 0.3083(13) 0.3099(11) 0.032(3) Uani 1 1 d .
H14A H -0.0009 0.3152 0.2331 0.039 Uiso 1 1 d R
H14B H -0.1043 0.3244 0.3445 0.039 Uiso 1 1 d R
H14C H 0.0812 0.2224 0.3447 0.039 Uiso 1 1 d R
C15 C 0.645(2) 0.2539(12) 0.6050(11) 0.034(3) Uani 1 1 d .
C7 C 0.7903(17) 0.1228(12) 0.0890(9) 0.028(2) Uani 1 1 d .
H7A H 0.9181 0.0969 0.0742 0.033 Uiso 1 1 d R
H7B H 0.7280 0.1133 0.0292 0.033 Uiso 1 1 d R
C9 C 0.8819(18) 0.0113(14) 0.2811(11) 0.033(3) Uani 1 1 d .
H9A H 0.9963 -0.0342 0.2572 0.039 Uiso 1 1 d R
H9B H 0.8473 -0.0405 0.3495 0.039 Uiso 1 1 d R
H9C H 0.8902 0.0928 0.2912 0.039 Uiso 1 1 d R
C12 C -0.0111(17) 0.5448(11) 0.2773(10) 0.027(2) Uani 1 1 d .
H12A H 0.0526 0.6070 0.2812 0.033 Uiso 1 1 d R
H12B H -0.1192 0.5572 0.3211 0.033 Uiso 1 1 d R
H12C H -0.0409 0.5566 0.2021 0.033 Uiso 1 1 d R
C3 C 0.8262(17) 0.3522(13) 0.0304(10) 0.029(3) Uani 1 1 d .
H3 H 0.9245 0.3255 -0.0134 0.035 Uiso 1 1 d R
C2 C 0.7395(15) 0.2606(12) 0.0950(8) 0.024(2) Uani 1 1 d .
C13 C 0.1588(17) 0.3844(12) 0.4393(10) 0.028(2) Uani 1 1 d .
H13A H 0.2243 0.2952 0.4662 0.034 Uiso 1 1 d R
H13B H 0.0527 0.4026 0.4838 0.034 Uiso 1 1 d R
H13C H 0.2326 0.4404 0.4430 0.034 Uiso 1 1 d R
C4 C 0.7665(16) 0.4839(12) 0.0328(9) 0.028(3) Uani 1 1 d .
H4 H 0.8220 0.5446 -0.0123 0.034 Uiso 1 1 d R

loop_
_atom_site_aniso_label
_atom_site_aniso_U_11
_atom_site_aniso_U_22
_atom_site_aniso_U_33
_atom_site_aniso_U_23
_atom_site_aniso_U_13
_atom_site_aniso_U_12
Bi1 0.0266(3) 0.0140(2) 0.0140(2) 0.00311(15) -0.00093(16) -0.00993(18)
S1 0.0339(14) 0.0171(12) 0.0163(12) 0.0051(9) -0.0029(10) -0.0129(11)
Cl1 0.0393(16) 0.0349(16) 0.0291(14) -0.0074(12) -0.0082(12) -0.0131(14)
O1 0.024(4) 0.022(4) 0.020(4) 0.000(3) 0.001(3) -0.014(3)
O2 0.049(5) 0.026(4) 0.019(4) 0.006(3) 0.003(4) -0.022(4)
F1 0.068(6) 0.080(7) 0.058(6) -0.026(5) 0.010(5) -0.059(6)
C10 0.030(6) 0.025(6) 0.024(5) -0.004(4) 0.004(4) -0.011(5)
C11 0.022(5) 0.020(5) 0.023(5) -0.002(4) 0.000(4) -0.006(4)
F2 0.081(7) 0.028(4) 0.077(7) -0.019(5) -0.032(6) -0.005(5)
F3 0.071(6) 0.053(6) 0.025(4) -0.008(4) -0.008(4) -0.029(5)
O3 0.035(5) 0.021(4) 0.030(4) 0.005(3) 0.003(4) -0.015(4)
O4 0.034(5) 0.024(4) 0.032(4) 0.002(4) -0.009(4) -0.005(4)
C1 0.027(4) 0.018(3) 0.013(3) 0.006(2) -0.002(3) -0.015(3)
C5 0.033(6) 0.011(5) 0.029(6) 0.005(4) -0.004(5) -0.012(4)
N1 0.030(5) 0.025(5) 0.018(4) -0.001(4) -0.001(4) -0.011(4)
C6 0.027(4) 0.018(3) 0.013(3) 0.006(2) -0.002(3) -0.015(3)
C8 0.040(7) 0.028(6) 0.028(6) -0.006(5) 0.006(5) -0.007(6)
C14 0.035(6) 0.032(6) 0.028(6) -0.001(5) 0.009(5) -0.014(5)
C15 0.052(8) 0.021(6) 0.034(7) -0.003(5) -0.001(6) -0.022(6)
C7 0.030(6) 0.027(6) 0.020(5) 0.002(4) 0.005(4) -0.005(5)
C9 0.031(6) 0.031(6) 0.035(7) -0.005(5) -0.007(5) -0.008(5)
C12 0.032(6) 0.021(5) 0.026(6) 0.001(4) -0.005(5) -0.008(5)
C3 0.029(6) 0.032(6) 0.023(6) 0.001(5) 0.001(5) -0.009(5)
C2 0.025(5) 0.035(6) 0.012(4) 0.006(4) -0.004(4) -0.018(5)
C13 0.031(6) 0.026(6) 0.026(6) -0.002(5) -0.001(5) -0.009(5)
C4 0.030(6) 0.031(6) 0.019(5) 0.013(4) -0.005(4) -0.018(5)

loop_
_atom_type_symbol
_atom_type_description
_atom_type_scat_dispersion_real
_atom_type_scat_dispersion_imag
_atom_type_scat_source
C C 0.0033 0.0016 'International Tables Vol C Tables 4.2.6.8 and 6.1.1.4'
H H 0.0000 0.0000 'International Tables Vol C Tables 4.2.6.8 and 6.1.1.4'
O O 0.0106 0.0060 'International Tables Vol C Tables 4.2.6.8 and 6.1.1.4'
N N 0.0061 0.0033 'International Tables Vol C Tables 4.2.6.8 and 6.1.1.4'
Bi Bi -4.1077 10.2566 'International Tables Vol C Tables 4.2.6.8 and 6.1.1.4'
S S 0.1246 0.1234 'International Tables Vol C Tables 4.2.6.8 and 6.1.1.4'
Cl Cl 0.1484 0.1585 'International Tables Vol C Tables 4.2.6.8 and 6.1.1.4'
F F 0.0171 0.0103 'International Tables Vol C Tables 4.2.6.8 and 6.1.1.4'

loop_
_exptl_crystal_face_index_h
_exptl_crystal_face_index_k
_exptl_crystal_face_index_l
_exptl_crystal_face_perp_dist
0 0 1 0.054
0 0 -1 0.084
-1 0 0 0.189
1 0 0 0.157
0 -1 0 0.069
0 1 0 0.095

loop_
_geom_angle_atom_site_label_1
_geom_angle_atom_site_label_2
_geom_angle_atom_site_label_3
_geom_angle
C1 Bi1 N1 74.0(4)
C1 Bi1 Cl1 91.9(3)
N1 Bi1 Cl1 88.1(2)
C1 Bi1 O1 69.4(3)
N1 Bi1 O1 143.4(3)
Cl1 Bi1 O1 93.02(19)
C1 Bi1 O2 80.0(3)
N1 Bi1 O2 92.7(3)
Cl1 Bi1 O2 171.3(2)
O1 Bi1 O2 81.2(3)
O4 S1 O3 116.3(5)
O4 S1 O2 115.5(6)
O3 S1 O2 113.6(6)
O4 S1 C15 103.4(6)
O3 S1 C15 102.5(6)
O2 S1 C15 102.9(6)
C10 O1 C11 117.6(8)
C10 O1 Bi1 109.1(6)
C11 O1 Bi1 121.4(6)
S1 O2 Bi1 127.5(5)
O1 C10 C6 107.9(9)
O1 C10 H10A 109.8
C6 C10 H10A 109.9
O1 C10 H10B 110.3
C6 C10 H10B 110.5
H10A C10 H10B 108.4
O1 C11 C13 109.2(9)
O1 C11 C14 103.4(9)
C13 C11 C14 111.3(10)
O1 C11 C12 109.3(9)
C13 C11 C12 112.3(10)
C14 C11 C12 110.9(10)
C6 C1 C2 122.7(10)
C6 C1 Bi1 121.0(8)
C2 C1 Bi1 116.2(8)
C4 C5 C6 119.3(11)
C4 C5 H5 120.2
C6 C5 H5 120.5
C8 N1 C9 108.0(10)
C8 N1 C7 110.5(9)
C9 N1 C7 111.4(10)
C8 N1 Bi1 113.8(8)
C9 N1 Bi1 107.9(7)
C7 N1 Bi1 105.3(7)
C1 C6 C5 119.4(10)
C1 C6 C10 120.3(9)
C5 C6 C10 120.2(10)
N1 C8 H8A 109.5
N1 C8 H8B 109.3
H8A C8 H8B 109.5
N1 C8 H8C 109.6
H8A C8 H8C 109.5
H8B C8 H8C 109.5
C11 C14 H14A 109.6
C11 C14 H14B 108.7
H14A C14 H14B 109.5
C11 C14 H14C 110.0
H14A C14 H14C 109.5
H14B C14 H14C 109.5
F3 C15 F1 106.7(13)
F3 C15 F2 106.4(12)
F1 C15 F2 108.9(12)
F3 C15 S1 112.0(9)
F1 C15 S1 111.6(10)
F2 C15 S1 111.1(10)
C2 C7 N1 110.6(9)
C2 C7 H7A 109.1
N1 C7 H7A 109.1
C2 C7 H7B 110.3
N1 C7 H7B 109.7
H7A C7 H7B 108.0
N1 C9 H9A 109.2
N1 C9 H9B 109.6
H9A C9 H9B 109.5
N1 C9 H9C 109.5
H9A C9 H9C 109.5
H9B C9 H9C 109.5
C11 C12 H12A 109.8
C11 C12 H12B 108.9
H12A C12 H12B 109.5
C11 C12 H12C 109.7
H12A C12 H12C 109.5
H12B C12 H12C 109.5
C4 C3 C2 120.4(11)
C4 C3 H3 119.8
C2 C3 H3 119.8
C1 C2 C3 117.9(11)
C1 C2 C7 120.2(10)
C3 C2 C7 121.9(11)
C11 C13 H13A 109.8
C11 C13 H13B 108.8
H13A C13 H13B 109.5
C11 C13 H13C 109.8
H13A C13 H13C 109.5
H13B C13 H13C 109.5
C5 C4 C3 120.3(10)
C5 C4 H4 119.9
C3 C4 H4 119.8

loop_
_geom_bond_atom_site_label_1
_geom_bond_atom_site_label_2
_geom_bond_distance
Bi1 C1 2.207(10)
Bi1 N1 2.431(10)
Bi1 Cl1 2.542(3)
Bi1 O1 2.558(8)
Bi1 O2 2.666(10)
S1 O4 1.433(9)
S1 O3 1.442(9)
S1 O2 1.457(8)
S1 C15 1.830(13)
O1 C10 1.449(14)
O1 C11 1.486(13)
F1 C15 1.318(17)
C10 C6 1.501(15)
C10 H10A 0.9700
C10 H10B 0.9700
C11 C13 1.507(16)
C11 C14 1.509(17)
C11 C12 1.513(16)
F2 C15 1.321(18)
F3 C15 1.309(16)
C1 C6 1.376(15)
C1 C2 1.380(16)
C5 C4 1.378(18)
C5 C6 1.409(14)
C5 H5 0.9300
N1 C8 1.494(17)
N1 C9 1.483(16)
N1 C7 1.505(14)
C8 H8A 0.9600
C8 H8B 0.9600
C8 H8C 0.9600
C14 H14A 0.9600
C14 H14B 0.9600
C14 H14C 0.9600
C7 C2 1.485(18)
C7 H7A 0.9700
C7 H7B 0.9700
C9 H9A 0.9600
C9 H9B 0.9600
C9 H9C 0.9600
C12 H12A 0.9600
C12 H12B 0.9601
C12 H12C 0.9600
C3 C4 1.409(19)
C3 C2 1.403(16)
C3 H3 0.9301
C13 H13A 0.9600
C13 H13B 0.9600
C13 H13C 0.9600
C4 H4 0.9300
